data_2000141
loop_
_publ_author_name
'Billing, D. G.'
'Boeyens, J. C. A.'
'Denner, L.'
'Hellyar, M. D.'
'Lai, L.-L.'
'Matthee, A. J.'
'Reid, D. H.'

_publ_section_title
;Structure of
 2,3-dicyclohexyl-6,7-dihydro-5<i>H</i>-2a\l^4^-thia-2,3,4a,7a-tetraazacyclopent[<i>cd</i>]indene-1(2<i>H</i>),4(2<i>H</i>)-diselone
;
_journal_issue 12
_journal_name_full 'Acta Crystallographica Section C'
_journal_page_first 2564
_journal_page_last 2567
_journal_paper_doi 10.1107/S0108270191004262
_journal_volume 47
_journal_year 1991
_chemical_formula_sum 'C18 H28 N4 S Se2'
_chemical_formula_weight 490.435
_symmetry_cell_setting monoclinic
_symmetry_space_group_name_Hall '-P 2ybc'
_symmetry_space_group_name_H-M 'P 1 21/c 1'
_cell_angle_alpha 90
_cell_angle_beta 101.4(10)
_cell_angle_gamma 90
_cell_formula_units_Z 4
_cell_length_a 6.455(9)
_cell_length_b 19.990(6)
_cell_length_c 16.430(10)
_cell_volume 2078(8)
_diffrn_radiation_type Mo
_diffrn_radiation_wavelength 0.71069
_exptl_absorpt_coefficient_mu 3.549
_exptl_crystal_density_diffrn 1.57
_exptl_crystal_F_000 992
_cod_data_source_file hu0351.cif
_cod_data_source_block hu0351a
_cod_original_cell_volume 2078.90
_cod_original_formula_sum 'C18 H28 N4 S1 Se2'
_cod_database_code 2000141

loop_
_atom_site_label
_atom_site_fract_x
_atom_site_fract_y
_atom_site_fract_z
_atom_site_U_iso_or_equiv
Se1 .1478(2) .27770(10) .38980(10) .061000
Se2 .8540(2) -.01730(10) .63080(10) .061000
S .3711(4) .15110(10) .62110(10) .0440(10)
N1 .2182(11) .2200(3) .5511(4) .045(2)
N2 .4226(11) .1776(4) .4691(4) .048(2)
N3 .6292(11) .0886(4) .5396(4) .049(2)
N4 .5561(11) .0784(4) .6655(4) .043(2)
C1 .2695(15) .2236(5) .4770(5) .051(2)
C2 .5150(16) .1697(5) .3937(5) .077(3)
H21 .4119(16) .1393(5) .3487(5) .091(7)
H22 .5343(16) .2182(5) .3673(5) .091(7)
C3 .7269(16) .1361(6) .4182(6) .091(3)
H31 .8348(16) .1717(6) .4534(6) .091(7)
H32 .7807(16) .1232(6) .3620(6) .091(7)
C4 .7317(14) .0745(5) .4689(5) .071(3)
H41 .8935(14) .0595(5) .4915(5) .091(7)
H42 .6479(14) .0349(5) .4315(5) .091(7)
C5 .6700(16) .0531(4) .6155(5) .053(2)
C6 .4831(14) .1376(4) .5354(5) .047(2)
C7 .5679(13) .0540(5) .7520(5) .046(2)
H7 .6005(13) .0010(5) .7541(5) .091(7)
C8 .3648(14) .0602(7) .7807(6) .084(4)
H81 .3153(14) .1119(7) .7766(6) .091(7)
H82 .2467(14) .0299(7) .7416(6) .091(7)
C9 .3891(15) .0366(6) .8705(6) .090(4)
H91 .4275(15) -.0160(6) .8734(6) .091(7)
H92 .2413(15) .0443(6) .8905(6) .091(7)
C10 .5580(17) .0734(6) .9274(6) .083(4)
H101 .5158(17) .1256(6) .9280(6) .091(7)
H102 .5738(17) .0531(6) .9893(6) .091(7)
C11 .7705(17) .0665(6) .8988(6) .098(4)
H111 .8893(17) .0956(6) .9392(6) .091(7)
H112 .8173(17) .0145(6) .9014(6) .091(7)
C12 .7483(17) .0922(6) .8086(6) .107(4)
H121 .8945(17) .0840(6) .7875(6) .091(7)
H122 .7125(17) .1450(6) .8065(6) .091(7)
C13 .0656(13) .2648(4) .5799(5) .049(2)
H13 -.0585(13) .2767(4) .5276(5) .091(7)
C14 .1760(16) .3304(5) .6133(6) .077(3)
H141 .2438(16) .3537(5) .5653(6) .091(7)
H142 .2997(16) .3194(5) .6662(6) .091(7)
C15 .0161(17) .3780(5) .6396(6) .086(3)
H151 .0995(17) .4211(5) .6690(6) .091(7)
H152 -.0954(17) .3935(5) .5850(6) .091(7)
C16 -.1054(16) .3455(5) .7006(6) .067(3)
H161 -.2288(16) .3793(5) .7104(6) .091(7)
H162 .0024(16) .3368(5) .7587(6) .091(7)
C17 -.2040(14) .2801(5) .6688(6) .074(3)
H171 -.2712(14) .2570(5) .7170(6) .091(7)
H172 -.3275(14) .2897(5) .6154(6) .091(7)
C18 -.0413(14) .2313(5) .6431(5) .058(3)
H181 -.1216(14) .1868(5) .6163(5) .091(7)
H182 .0759(14) .2180(5) .6971(5) .091(7)
